data_4119678
loop_
_publ_author_name
'Junying Chen'
'Yong-Min Lee'
'Katherine M. Davis'
'Xiujuan Wu'
'Mi Sook Seo'
'Kyung-Bin Cho'
'Heejung Yoon'
'Young Jun Park'
'Shunichi Fukuzumi'
'Yulia N. Pushkar'
'Wonwoo Nam'

_publ_section_title
;
 A Mononuclear Non-Heme Manganese(IV)-Oxo Complex Binding Redox-Inactive
 Metal Ions
;
_journal_name_full 'Journal of the American Chemical Society'
_journal_page_first 6388
_journal_page_last 6391
_journal_paper_doi 10.1021/ja312113p
_journal_volume 135
_journal_year 2013
_chemical_formula_moiety 'C25 H21 F6 Mn N5 O6 S2'
_chemical_formula_sum 'C25 H21 F6 Mn N5 O6 S2'
_chemical_formula_weight 720.53
_chemical_name_common 'Manganese(II) N4Py triflate'
_chemical_name_systematic
;
 ?
;
_space_group_IT_number 78
_symmetry_cell_setting tetragonal
_symmetry_space_group_name_Hall 'P 4cw'
_symmetry_space_group_name_H-M 'P 43'
_atom_sites_solution_hydrogens geom
_atom_sites_solution_primary direct
_atom_sites_solution_secondary difmap
_audit_creation_method SHELXL-97
_cell_angle_alpha 90.00
_cell_angle_beta 90.00
_cell_angle_gamma 90.00
_cell_formula_units_Z 4
_cell_length_a 10.05280(10)
_cell_length_b 10.05280(10)
_cell_length_c 28.2357(4)
_cell_measurement_reflns_used 9922
_cell_measurement_temperature 100(2)
_cell_measurement_theta_max 27.9819
_cell_measurement_theta_min 2.4872
_cell_volume 2853.47(6)
_computing_cell_refinement 'SAINT V8.27B (Bruker AXS Inc., 2012)'
_computing_data_collection 'Bruker SMART APEX II'
_computing_data_reduction 'SAINT V8.27B (Bruker AXS Inc., 2012)'
_computing_molecular_graphics 'Ortep-3 for Windows (Farrugia, 1997)'
_computing_publication_material 'WinGX publication routines (Farrugia, 1999)'
_computing_structure_refinement 'SHELXL-97 (Sheldrick, 2008)'
_computing_structure_solution 'SHELXS-97 (Sheldrick, 2008)'
_diffrn_ambient_temperature 100(2)
_diffrn_measured_fraction_theta_full 0.993
_diffrn_measured_fraction_theta_max 0.993
_diffrn_measurement_device_type 'Bruker SMART CCD area-detector'
_diffrn_radiation_monochromator graphite
_diffrn_radiation_source 'fine-focus sealed tube'
_diffrn_radiation_type MoK\a
_diffrn_radiation_wavelength 0.71073
_diffrn_reflns_av_R_equivalents 0.0328
_diffrn_reflns_av_sigmaI/netI 0.0254
_diffrn_reflns_limit_h_max 13
_diffrn_reflns_limit_h_min -13
_diffrn_reflns_limit_k_max 13
_diffrn_reflns_limit_k_min -12
_diffrn_reflns_limit_l_max 37
_diffrn_reflns_limit_l_min -37
_diffrn_reflns_number 51369
_diffrn_reflns_theta_full 28.30
_diffrn_reflns_theta_max 28.30
_diffrn_reflns_theta_min 2.03
_exptl_absorpt_coefficient_mu 0.699
_exptl_absorpt_correction_T_max 0.9334
_exptl_absorpt_correction_T_min 0.7674
_exptl_absorpt_correction_type multi-scan
_exptl_absorpt_process_details 'SADABS V2012/1 (Bruker AXS Inc.)'
_exptl_crystal_colour colourless
_exptl_crystal_density_diffrn 1.677
_exptl_crystal_description rod
_exptl_crystal_F_000 1460
_exptl_crystal_size_max 0.40
_exptl_crystal_size_mid 0.10
_exptl_crystal_size_min 0.10
_refine_diff_density_max 1.239
_refine_diff_density_min -0.665
_refine_diff_density_rms 0.084
_refine_ls_abs_structure_details 'Flack H D (1983), Acta Cryst. A39, 876-881'
_refine_ls_abs_structure_Flack 0.049(19)
_refine_ls_extinction_method none
_refine_ls_goodness_of_fit_ref 1.040
_refine_ls_hydrogen_treatment constr
_refine_ls_matrix_type full
_refine_ls_number_parameters 433
_refine_ls_number_reflns 7025
_refine_ls_number_restraints 1
_refine_ls_restrained_S_all 1.040
_refine_ls_R_factor_all 0.0557
_refine_ls_R_factor_gt 0.0514
_refine_ls_shift/su_max 0.000
_refine_ls_shift/su_mean 0.000
_refine_ls_structure_factor_coef Fsqd
_refine_ls_weighting_details 'calc w=1/[\s^2^(Fo^2^)+(0.0715P)^2^+4.2742P] where P=(Fo^2^+2Fc^2^)/3'
_refine_ls_weighting_scheme calc
_refine_ls_wR_factor_gt 0.1296
_refine_ls_wR_factor_ref 0.1328
_reflns_number_gt 6575
_reflns_number_total 7025
_reflns_threshold_expression >2sigma(I)
_cod_data_source_file ja312113p_si_002.cif
_cod_data_source_block CCDC_914701
_cod_database_code 4119678

loop_
_symmetry_equiv_pos_as_xyz
'x, y, z'
'-x, -y, z+1/2'
'-y, x, z+3/4'
'y, -x, z+1/4'

loop_
_atom_site_label
_atom_site_type_symbol
_atom_site_fract_x
_atom_site_fract_y
_atom_site_fract_z
_atom_site_U_iso_or_equiv
_atom_site_adp_type
_atom_site_occupancy
_atom_site_symmetry_multiplicity
_atom_site_calc_flag
_atom_site_refinement_flags
Mn1 Mn 0.53398(5) 0.21852(5) 0.215588(17) 0.01818(11) Uani 1 1 d .
S2 S 0.58603(9) -0.08033(8) 0.23655(4) 0.0307(2) Uani 1 1 d .
S1A S 0.18256(17) 0.78880(16) 0.18101(6) 0.0222(3) Uani 0.50 1 d P
S1B S 0.1425(2) 0.7579(2) 0.15068(9) 0.0383(5) Uani 0.50 1 d P
N1 N 0.3381(3) 0.2567(3) 0.25062(11) 0.0243(6) Uani 1 1 d .
N2 N 0.4224(3) 0.2463(3) 0.14732(11) 0.0260(6) Uani 1 1 d .
N3 N 0.7242(3) 0.2941(3) 0.18014(12) 0.0269(6) Uani 1 1 d .
N4 N 0.6425(3) 0.3054(3) 0.28013(10) 0.0206(5) Uani 1 1 d .
N5 N 0.5088(3) 0.4438(3) 0.20941(12) 0.0232(6) Uani 1 1 d .
O1 O 0.5706(3) 0.0149(3) 0.19960(12) 0.0448(8) Uani 1 1 d .
O2 O 0.5352(4) -0.0310(5) 0.28275(16) 0.0648(12) Uani 1 1 d .
O3 O 0.5482(4) -0.2132(3) 0.22663(12) 0.0449(8) Uani 1 1 d .
F1 F 0.8110(2) 0.0328(3) 0.25829(10) 0.0406(6) Uani 1 1 d .
F2 F 0.8043(6) -0.1665(5) 0.2753(3) 0.162(4) Uani 1 1 d .
F3 F 0.8206(4) -0.1186(8) 0.2066(3) 0.159(4) Uani 1 1 d .
C1 C 0.6753(3) 0.4346(3) 0.27295(14) 0.0250(7) Uani 1 1 d .
C2 C 0.8140(4) 0.2307(5) 0.15368(14) 0.0344(9) Uani 1 1 d .
H1 H 0.7987 0.1402 0.1458 0.041 Uiso 1 1 calc R
C3 C 0.2979(3) 0.3845(4) 0.25035(12) 0.0243(7) Uani 1 1 d .
C4 C 0.6453(3) 0.4868(3) 0.22411(14) 0.0246(7) Uani 1 1 d .
H2 H 0.6528 0.5860 0.2234 0.030 Uiso 1 1 calc R
C5 C 0.6752(4) 0.2500(4) 0.32140(13) 0.0252(7) Uani 1 1 d .
H3 H 0.6516 0.1597 0.3268 0.030 Uiso 1 1 calc R
C6 C 0.7474(4) 0.4236(4) 0.19093(14) 0.0287(8) Uani 1 1 d .
C7 C 0.7421(4) 0.3183(4) 0.35666(14) 0.0310(8) Uani 1 1 d .
H4 H 0.7659 0.2746 0.3853 0.037 Uiso 1 1 calc R
C8 C 0.3977(3) 0.3734(4) 0.13509(13) 0.0262(7) Uani 1 1 d .
C9 C 0.4760(4) 0.4799(4) 0.16043(15) 0.0309(8) Uani 1 1 d .
H5 H 0.5594 0.4969 0.1428 0.037 Uiso 1 1 calc R
H6 H 0.4236 0.5633 0.1606 0.037 Uiso 1 1 calc R
C10 C 0.1666(4) 0.4227(4) 0.25921(15) 0.0332(8) Uani 1 1 d .
H7 H 0.1402 0.5134 0.2578 0.040 Uiso 1 1 calc R
C11 C 0.4047(3) 0.4885(4) 0.24306(15) 0.0287(8) Uani 1 1 d .
H8 H 0.3632 0.5710 0.2309 0.034 Uiso 1 1 calc R
H9 H 0.4465 0.5094 0.2739 0.034 Uiso 1 1 calc R
C12 C 0.7739(4) 0.4513(4) 0.34979(15) 0.0308(8) Uani 1 1 d .
H10 H 0.8183 0.5007 0.3737 0.037 Uiso 1 1 calc R
C13 C 0.7591(5) -0.0844(4) 0.2493(2) 0.0529(15) Uani 1 1 d .
C14 C 0.7395(4) 0.5103(4) 0.30723(16) 0.0302(8) Uani 1 1 d .
H11 H 0.7596 0.6012 0.3015 0.036 Uiso 1 1 calc R
C15 C 0.2482(4) 0.1618(5) 0.26103(18) 0.0406(11) Uani 1 1 d .
H12 H 0.2750 0.0712 0.2609 0.049 Uiso 1 1 calc R
C16 C 0.9293(4) 0.2918(6) 0.13714(18) 0.0451(12) Uani 1 1 d .
H13 H 0.9910 0.2435 0.1184 0.054 Uiso 1 1 calc R
C17 C 0.9528(4) 0.4237(6) 0.14833(19) 0.0501(14) Uani 1 1 d .
H14 H 1.0309 0.4675 0.1375 0.060 Uiso 1 1 calc R
C18 C 0.1149(4) 0.1938(6) 0.2722(2) 0.0502(13) Uani 1 1 d .
H15 H 0.0539 0.1259 0.2810 0.060 Uiso 1 1 calc R
C19 C 0.3115(4) 0.4043(5) 0.09792(15) 0.0344(9) Uani 1 1 d .
H16 H 0.2937 0.4944 0.0901 0.041 Uiso 1 1 calc R
C20 C 0.0754(4) 0.3218(5) 0.27021(15) 0.0391(10) Uani 1 1 d .
H17 H -0.0149 0.3438 0.2763 0.047 Uiso 1 1 calc R
C21 C 0.3609(4) 0.1471(5) 0.12294(15) 0.0362(9) Uani 1 1 d .
H18 H 0.3748 0.0574 0.1323 0.043 Uiso 1 1 calc R
C22 C 0.2785(4) 0.1737(5) 0.08472(15) 0.0416(10) Uani 1 1 d .
H19 H 0.2404 0.1027 0.0671 0.050 Uiso 1 1 calc R
C23 C 0.8603(4) 0.4901(5) 0.17558(18) 0.0400(11) Uani 1 1 d .
H20 H 0.8738 0.5808 0.1838 0.048 Uiso 1 1 calc R
F4 F 0.0569(9) 0.9944(5) 0.1770(2) 0.156(3) Uani 1 1 d .
C24 C 0.25225(19) 0.3024(2) 0.07245(7) 0.0435(11) Uani 1 1 d .
H21 H 0.1942 0.3219 0.0468 0.052 Uiso 1 1 calc R
F5 F 0.27450(19) 0.9085(2) 0.20422(7) 0.063(2) Uani 0.50 1 d PR
F6 F -0.03698(19) 0.8155(2) 0.13310(7) 0.0487(16) Uani 0.50 1 d PR
F7 F 0.11460(19) 0.9448(2) 0.11091(7) 0.082(3) Uani 0.50 1 d PR
C25 C 0.06401(19) 0.8865(2) 0.14847(7) 0.0341(17) Uani 0.50 1 d PR
C26 C 0.14857(19) 0.8834(2) 0.19590(7) 0.046(2) Uani 0.50 1 d PR
O4 O 0.10469(19) 0.7385(2) 0.21936(7) 0.068(2) Uani 0.50 1 d PR
O5 O 0.21818(19) 0.6861(2) 0.14778(7) 0.059(3) Uani 0.50 1 d PR
O6 O 0.23910(19) 0.8079(2) 0.11877(7) 0.097(4) Uani 0.50 1 d PR
F8 F 0.08223(19) 0.8490(2) 0.23375(7) 0.085(3) Uani 0.50 1 d PR
O7 O 0.00491(19) 0.7594(2) 0.13450(7) 0.0397(15) Uani 0.50 1 d PR
O8 O 0.18078(19) 0.6444(2) 0.17755(7) 0.095(5) Uani 0.50 1 d PR
O9 O 0.27727(19) 0.8706(2) 0.19503(7) 0.135(8) Uani 0.50 1 d PR

loop_
_atom_site_aniso_label
_atom_site_aniso_U_11
_atom_site_aniso_U_22
_atom_site_aniso_U_33
_atom_site_aniso_U_23
_atom_site_aniso_U_13
_atom_site_aniso_U_12
Mn1 0.0170(2) 0.0129(2) 0.0246(2) 0.00282(18) 0.00301(19) 0.00285(17)
S2 0.0254(4) 0.0110(3) 0.0558(6) -0.0024(4) -0.0039(4) 0.0006(3)
S1A 0.0189(7) 0.0194(8) 0.0283(8) -0.0060(7) -0.0069(7) 0.0097(6)
S1B 0.0196(9) 0.0363(11) 0.0590(14) -0.0141(10) -0.0035(9) 0.0041(8)
N1 0.0196(13) 0.0268(15) 0.0265(14) 0.0064(11) 0.0021(11) -0.0006(11)
N2 0.0213(14) 0.0303(16) 0.0263(15) 0.0018(12) 0.0020(11) 0.0052(11)
N3 0.0190(13) 0.0315(16) 0.0303(15) 0.0121(13) 0.0071(11) 0.0051(12)
N4 0.0190(13) 0.0150(12) 0.0278(14) -0.0013(11) 0.0049(11) 0.0015(10)
N5 0.0130(11) 0.0158(12) 0.0407(17) 0.0058(12) 0.0034(11) 0.0012(9)
O1 0.0507(19) 0.0294(15) 0.0542(19) 0.0057(13) -0.0143(15) -0.0057(14)
O2 0.055(2) 0.068(3) 0.072(3) -0.029(2) 0.019(2) -0.023(2)
O3 0.061(2) 0.0123(12) 0.061(2) -0.0044(12) -0.0215(17) -0.0052(12)
F1 0.0220(11) 0.0441(14) 0.0557(16) -0.0199(12) -0.0036(10) 0.0002(10)
F2 0.119(4) 0.062(3) 0.304(9) 0.089(4) -0.134(5) -0.021(3)
F3 0.0381(19) 0.242(7) 0.196(6) -0.181(6) -0.021(3) 0.039(3)
C1 0.0159(15) 0.0169(15) 0.042(2) -0.0040(14) 0.0050(14) 0.0017(11)
C2 0.032(2) 0.045(2) 0.0263(18) 0.0073(16) 0.0096(15) 0.0121(17)
C3 0.0207(16) 0.0321(18) 0.0202(15) -0.0007(13) 0.0005(12) 0.0038(13)
C4 0.0173(14) 0.0135(13) 0.043(2) 0.0076(13) 0.0021(13) 0.0017(11)
C5 0.0266(17) 0.0234(16) 0.0257(16) 0.0002(13) 0.0076(13) -0.0005(13)
C6 0.0205(16) 0.0247(17) 0.041(2) 0.0160(15) 0.0011(15) 0.0033(13)
C7 0.0251(18) 0.037(2) 0.0308(19) -0.0059(15) 0.0023(14) -0.0014(15)
C8 0.0161(15) 0.0340(18) 0.0285(17) 0.0128(14) 0.0085(13) 0.0060(13)
C9 0.0214(17) 0.0287(18) 0.042(2) 0.0172(16) 0.0038(15) 0.0047(14)
C10 0.0250(18) 0.041(2) 0.034(2) -0.0024(17) 0.0046(15) 0.0087(16)
C11 0.0188(16) 0.0199(16) 0.047(2) -0.0058(15) 0.0049(15) 0.0039(13)
C12 0.0193(16) 0.035(2) 0.038(2) -0.0154(16) 0.0044(14) -0.0008(14)
C13 0.050(3) 0.027(2) 0.082(4) -0.024(2) -0.041(3) 0.018(2)
C14 0.0178(16) 0.0185(16) 0.054(2) -0.0082(16) 0.0005(15) 0.0026(12)
C15 0.0222(18) 0.041(2) 0.058(3) 0.028(2) 0.0022(18) -0.0043(16)
C16 0.025(2) 0.065(3) 0.045(2) 0.018(2) 0.0174(18) 0.016(2)
C17 0.0201(18) 0.065(3) 0.065(3) 0.045(3) 0.0152(19) 0.0074(19)
C18 0.024(2) 0.057(3) 0.069(3) 0.033(3) 0.008(2) -0.0029(19)
C19 0.0203(16) 0.054(2) 0.0290(18) 0.0150(17) 0.0084(14) 0.0131(16)
C20 0.0168(17) 0.066(3) 0.034(2) 0.0096(19) 0.0057(15) 0.0032(17)
C21 0.034(2) 0.041(2) 0.034(2) -0.0096(17) -0.0022(16) 0.0105(17)
C22 0.030(2) 0.061(3) 0.034(2) -0.012(2) -0.0041(16) 0.0108(19)
C23 0.0211(18) 0.037(2) 0.062(3) 0.029(2) 0.0017(18) -0.0008(15)
F4 0.300(10) 0.042(2) 0.125(5) -0.023(3) 0.020(5) 0.066(4)
C24 0.029(2) 0.073(3) 0.029(2) 0.005(2) -0.0019(16) 0.017(2)
F5 0.022(3) 0.069(4) 0.098(6) -0.017(4) -0.029(3) -0.009(3)
F6 0.032(3) 0.045(3) 0.068(4) -0.012(3) -0.027(3) 0.007(2)
F7 0.147(8) 0.055(4) 0.042(3) 0.029(3) -0.023(4) -0.046(4)
C25 0.042(4) 0.027(4) 0.034(4) 0.003(3) -0.017(3) 0.009(3)
C26 0.029(4) 0.063(7) 0.045(5) -0.008(5) -0.005(4) -0.017(4)
O4 0.088(6) 0.074(6) 0.042(4) 0.035(4) 0.002(4) 0.014(5)
O5 0.047(4) 0.067(5) 0.063(5) -0.042(4) -0.017(4) 0.042(4)
O6 0.039(4) 0.192(13) 0.062(5) -0.050(7) 0.027(4) -0.031(6)
F8 0.044(4) 0.181(10) 0.031(3) 0.002(4) -0.007(3) 0.011(5)
O7 0.026(3) 0.043(4) 0.050(4) -0.005(3) 0.000(3) -0.003(3)
O8 0.067(6) 0.029(4) 0.188(13) 0.018(6) -0.056(8) 0.002(4)
O9 0.053(7) 0.061(6) 0.29(2) -0.056(10) -0.069(10) 0.015(5)

loop_
_atom_type_symbol
_atom_type_description
_atom_type_scat_dispersion_real
_atom_type_scat_dispersion_imag
_atom_type_scat_source
C C 0.0033 0.0016 'International Tables Vol C Tables 4.2.6.8 and 6.1.1.4'
H H 0.0000 0.0000 'International Tables Vol C Tables 4.2.6.8 and 6.1.1.4'
O O 0.0106 0.0060 'International Tables Vol C Tables 4.2.6.8 and 6.1.1.4'
F F 0.0171 0.0103 'International Tables Vol C Tables 4.2.6.8 and 6.1.1.4'
S S 0.1246 0.1234 'International Tables Vol C Tables 4.2.6.8 and 6.1.1.4'
Mn Mn 0.3368 0.7283 'International Tables Vol C Tables 4.2.6.8 and 6.1.1.4'
N N 0.0061 0.0033 'International Tables Vol C Tables 4.2.6.8 and 6.1.1.4'

loop_
_geom_angle_atom_site_label_1
_geom_angle_atom_site_label_2
_geom_angle_atom_site_label_3
_geom_angle
O1 Mn1 N1 114.28(13)
O1 Mn1 N2 91.39(12)
N1 Mn1 N2 85.32(11)
O1 Mn1 N5 162.95(13)
N1 Mn1 N5 76.47(10)
N2 Mn1 N5 75.88(12)
O1 Mn1 N3 94.70(13)
N1 Mn1 N3 150.71(12)
N2 Mn1 N3 90.03(11)
N5 Mn1 N3 74.34(11)
O1 Mn1 N4 116.87(11)
N1 Mn1 N4 90.12(11)
N2 Mn1 N4 150.48(11)
N5 Mn1 N4 74.70(11)
N3 Mn1 N4 79.85(11)
O3 S2 O1 117.3(2)
O3 S2 O2 113.3(2)
O1 S2 O2 112.4(3)
O3 S2 C13 106.4(2)
O1 S2 C13 105.7(3)
O2 S2 C13 99.6(3)
S1B S1A C26 118.4(2)
S1B S1A O9 138.1(2)
C26 S1A O9 64.43(14)
S1B S1A O4 108.7(2)
C26 S1A O4 81.07(17)
O9 S1A O4 112.86(19)
S1B S1A O5 46.90(15)
C26 S1A O5 161.9(2)
O9 S1A O5 117.57(19)
O4 S1A O5 112.13(19)
S1B S1A O8 68.04(18)
C26 S1A O8 152.7(3)
O9 S1A O8 130.62(19)
O4 S1A O8 72.01(14)
O5 S1A O8 40.92(8)
S1B S1A F5 142.6(2)
C26 S1A F5 52.39(11)
O9 S1A F5 12.4
O4 S1A F5 105.26(16)
O5 S1A F5 129.87(18)
O8 S1A F5 139.44(17)
S1B S1A C25 57.50(16)
C26 S1A C25 60.97(12)
O9 S1A C25 106.95(17)
O4 S1A C25 102.56(14)
O5 S1A C25 102.91(15)
O8 S1A C25 120.18(16)
F5 S1A C25 100.13(14)
S1B S1A O6 48.88(17)
C26 S1A O6 111.7(2)
O9 S1A O6 89.93(15)
O4 S1A O6 157.17(19)
O5 S1A O6 51.77(9)
O8 S1A O6 92.48(14)
F5 S1A O6 97.42(14)
C25 S1A O6 70.29(10)
S1B S1A F8 124.01(18)
C26 S1A F8 41.86(10)
O9 S1A F8 87.09(14)
O4 S1A F8 39.36(7)
O5 S1A F8 150.7(2)
O8 S1A F8 111.37(17)
F5 S1A F8 75.74(11)
C25 S1A F8 82.79(11)
O6 S1A F8 150.74(16)
S1A S1B O5 89.3(2)
S1A S1B O6 99.2(2)
O5 S1B O6 72.40(17)
S1A S1B O8 71.49(19)
O5 S1B O8 45.26(13)
O6 S1B O8 115.97(19)
S1A S1B O7 130.6(2)
O5 S1B O7 132.0(3)
O6 S1B O7 116.6(2)
O8 S1B O7 115.6(2)
S1A S1B C25 88.84(18)
O5 S1B C25 163.4(3)
O6 S1B C25 91.62(19)
O8 S1B C25 147.8(2)
O7 S1B C25 58.94(11)
S1A S1B C26 32.42(13)
O5 S1B C26 120.8(2)
O6 S1B C26 100.36(18)
O8 S1B C26 100.08(18)
O7 S1B C26 104.37(17)
C25 S1B C26 56.49(10)
S1A S1B F6 119.87(19)
O5 S1B F6 148.1(2)
O6 S1B F6 111.42(19)
O8 S1B F6 128.40(19)
O7 S1B F6 16.9
C25 S1B F6 42.09(7)
C26 S1B F6 90.22(13)
S1A S1B O4 42.98(16)
O5 S1B O4 98.5(2)
O6 S1B O4 141.92(19)
O8 S1B O4 56.81(12)
O7 S1B O4 97.22(16)
C25 S1B O4 91.39(15)
C26 S1B O4 51.76(9)
F6 S1B O4 95.75(13)
S1A S1B O9 24.00(14)
O5 S1B O9 87.21(17)
O6 S1B O9 75.72(12)
O8 S1B O9 86.68(14)
O7 S1B O9 140.38(19)
C25 S1B O9 84.45(14)
C26 S1B O9 36.86(6)
F6 S1B O9 124.63(15)
O4 S1B O9 66.82(9)
C3 N1 C15 118.4(3)
C3 N1 Mn1 115.2(2)
C15 N1 Mn1 124.4(3)
C8 N2 C21 118.8(3)
C8 N2 Mn1 115.5(3)
C21 N2 Mn1 124.7(3)
C2 N3 C6 117.8(3)
C2 N3 Mn1 130.7(3)
C6 N3 Mn1 111.3(2)
C5 N4 C1 118.2(3)
C5 N4 Mn1 130.7(2)
C1 N4 Mn1 111.2(2)
C9 N5 C11 111.7(3)
C9 N5 C4 113.3(3)
C11 N5 C4 112.4(3)
C9 N5 Mn1 110.0(2)
C11 N5 Mn1 109.2(2)
C4 N5 Mn1 99.43(18)
S2 O1 Mn1 120.7(2)
N4 C1 C14 122.2(4)
N4 C1 C4 115.0(3)
C14 C1 C4 122.7(3)
N3 C2 C16 122.8(4)
N1 C3 C10 123.0(4)
N1 C3 C11 116.6(3)
C10 C3 C11 120.3(4)
N5 C4 C1 109.6(3)
N5 C4 C6 109.0(3)
C1 C4 C6 106.4(3)
N4 C5 C7 122.8(3)
N3 C6 C23 122.2(4)
N3 C6 C4 114.9(3)
C23 C6 C4 122.7(4)
C5 C7 C12 119.3(4)
N2 C8 C19 121.3(4)
N2 C8 C9 117.1(3)
C19 C8 C9 121.5(4)
N5 C9 C8 112.9(3)
C3 C10 C20 117.3(4)
N5 C11 C3 112.2(3)
C14 C12 C7 118.4(4)
F2 C13 F1 110.6(4)
F2 C13 F3 101.0(6)
F1 C13 F3 102.2(6)
F2 C13 S2 120.8(5)
F1 C13 S2 114.0(3)
F3 C13 S2 105.3(3)
C12 C14 C1 119.1(4)
N1 C15 C18 121.6(4)
C17 C16 C2 119.3(4)
C23 C17 C16 118.4(4)
C20 C18 C15 119.2(4)
C24 C19 C8 119.5(4)
C18 C20 C10 120.5(4)
N2 C21 C22 121.6(4)
C24 C22 C21 119.7(4)
C17 C23 C6 119.5(5)
C25 F4 C26 66.0(2)
C22 C24 C19 119.0(3)
C26 F5 S1A 41.36(9)
O7 F6 C25 87.4
O7 F6 S1B 36.79(9)
C25 F6 S1B 50.61(9)
F7 C25 F6 105.9
F7 C25 F4 98.2(3)
F6 C25 F4 126.2(4)
F7 C25 O7 109.2
F6 C25 O7 28.8
F4 C25 O7 147.0(4)
F7 C25 S1B 102.27(12)
F6 C25 S1B 87.30(11)
F4 C25 S1B 133.4(3)
O7 C25 S1B 58.52(11)
F7 C25 C26 118.9
F6 C25 C26 133.0
F4 C25 C26 62.7(3)
O7 C25 C26 115.3
S1B C25 C26 70.71(12)
F7 C25 S1A 113.57(9)
F6 C25 S1A 112.61(9)
F4 C25 S1A 99.7(3)
O7 C25 S1A 85.99(9)
S1B C25 S1A 33.65(11)
C26 C25 S1A 37.09(9)
S1A C26 O9 66.19(13)
S1A C26 F8 104.14(15)
O9 C26 F8 119.8
S1A C26 F5 86.25(13)
O9 C26 F5 20.3
F8 C26 F5 113.4
S1A C26 F4 133.0(3)
O9 C26 F4 131.3(3)
F8 C26 F4 99.7(3)
F5 C26 F4 120.0(3)
S1A C26 C25 81.94(13)
O9 C26 C25 121.3
F8 C26 C25 115.0
F5 C26 C25 131.6
F4 C26 C25 51.3(2)
S1A C26 O4 58.27(15)
O9 C26 O4 100.7
F8 C26 O4 46.0
F5 C26 O4 110.7
F4 C26 O4 127.9(3)
C25 C26 O4 102.2
S1A C26 S1B 29.20(13)
O9 C26 S1B 87.19(9)
F8 C26 S1B 112.25(11)
F5 C26 S1B 107.16(9)
F4 C26 S1B 104.0(3)
C25 C26 S1B 52.80(10)
O4 C26 S1B 70.03(11)
F8 O4 S1A 91.84(11)
F8 O4 C26 51.3
S1A O4 C26 40.65(11)
F8 O4 O8 146.6
S1A O4 O8 54.71(11)
C26 O4 O8 95.3
F8 O4 S1B 105.96(9)
S1A O4 S1B 28.37(10)
C26 O4 S1B 58.22(9)
O8 O4 S1B 44.62(9)
O8 O5 S1B 87.17(18)
O8 O5 S1A 70.33(12)
S1B O5 S1A 43.75(16)
O8 O5 O6 148.3
S1B O5 O6 65.23(18)
S1A O5 O6 78.72(11)
S1B O6 O5 42.37(13)
S1B O6 S1A 31.97(11)
O5 O6 S1A 49.51(9)
O4 F8 C26 82.6
O4 F8 S1A 48.80(9)
C26 F8 S1A 34.00(9)
F6 O7 S1B 126.36(13)
F6 O7 C25 63.8
S1B O7 C25 62.54(13)
O5 O8 S1B 47.57(12)
O5 O8 S1A 68.75(11)
S1B O8 S1A 40.47(13)
O5 O8 O4 121.0
S1B O8 O4 78.57(13)
S1A O8 O4 53.28(11)
C26 O9 S1A 49.39(11)
C26 O9 S1B 55.95(8)
S1A O9 S1B 17.88(11)

loop_
_geom_bond_atom_site_label_1
_geom_bond_atom_site_label_2
_geom_bond_distance
Mn1 O1 2.128(3)
Mn1 N1 2.237(3)
Mn1 N2 2.248(3)
Mn1 N5 2.285(3)
Mn1 N3 2.288(3)
Mn1 N4 2.297(3)
S2 O3 1.417(3)
S2 O1 1.424(3)
S2 O2 1.486(4)
S2 C13 1.777(5)
S1A S1B 0.996(3)
S1A C26 1.094(3)
S1A O9 1.319(3)
S1A O4 1.429(3)
S1A O5 1.440(3)
S1A O8 1.455(3)
S1A F5 1.653(3)
S1A C25 1.797(3)
S1A O6 1.857(3)
S1A F8 1.898(3)
S1B O5 1.052(3)
S1B O6 1.417(3)
S1B O8 1.423(3)
S1B O7 1.457(3)
S1B C25 1.516(3)
S1B C26 1.796(3)
S1B F6 1.959(3)
S1B O4 1.986(3)
S1B O9 2.165(3)
N1 C3 1.346(5)
N1 C15 1.347(5)
N2 C8 1.346(5)
N2 C21 1.361(5)
N3 C2 1.334(5)
N3 C6 1.357(5)
N4 C5 1.333(5)
N4 C1 1.355(4)
N5 C9 1.468(5)
N5 C11 1.484(5)
N5 C4 1.497(4)
F1 C13 1.312(5)
F2 C13 1.194(6)
F3 C13 1.398(8)
C1 C14 1.390(5)
C1 C4 1.506(5)
C2 C16 1.392(6)
C3 C10 1.397(5)
C3 C11 1.513(5)
C4 C6 1.528(5)
C5 C7 1.384(5)
C6 C23 1.387(5)
C7 C12 1.389(6)
C8 C19 1.396(5)
C8 C9 1.509(6)
C10 C20 1.403(6)
C12 C14 1.384(6)
C15 C18 1.414(6)
C16 C17 1.383(8)
C17 C23 1.380(7)
C18 C20 1.348(8)
C19 C24 1.385(6)
C21 C22 1.387(6)
C22 C24 1.365(6)
F4 C25 1.354(5)
F4 C26 1.543(6)
F5 C26 1.3120
F6 O7 0.7051
F6 C25 1.3146
F7 C25 1.3145
C25 O7 1.4633
C25 C26 1.5865
C26 O9 1.3004
C26 F8 1.3061
C26 O4 1.6594
O4 F8 1.2042
O4 O8 1.6953
O5 O8 1.0119
O5 O6 1.4874
